data_4111025
loop_
_publ_author_name
'Youjun Yang'
'Mark Lowry'
'Corin M. Schowalter'
'Sayo O. Fakayode'
'Jorge O. Escobedo'
'Xiangyang Xu'
'Huating Zhang'
'Timothy J. Jensen'
'Frank R. Fronczek'
'Isiah M. Warner'
'Robert M. Strongin'

_publ_section_title
;
 An Organic White Light-Emitting Fluorophore
;
_journal_name_full 'Journal of the American Chemical Society'
_journal_page_first 14081
_journal_page_last 14092
_journal_paper_doi 10.1021/ja0632207
_journal_volume 128
_journal_year 2006
_chemical_compound_source 'local laboratory'
_chemical_formula_moiety 'C27 H26 O5'
_chemical_formula_sum 'C27 H26 O5'
_chemical_formula_weight 430.48
_chemical_name_systematic
; 
 ? 
;
_space_group_IT_number 2
_symmetry_cell_setting triclinic
_symmetry_space_group_name_Hall '-P 1'
_symmetry_space_group_name_H-M 'P -1'
_atom_sites_solution_hydrogens geom
_atom_sites_solution_primary direct
_atom_sites_solution_secondary difmap
_audit_creation_method SHELXL-97
_cell_angle_alpha 64.48(2)
_cell_angle_beta 69.89(3)
_cell_angle_gamma 88.38(3)
_cell_formula_units_Z 4
_cell_length_a 11.822(5)
_cell_length_b 14.537(9)
_cell_length_c 15.298(11)
_cell_measurement_reflns_used 5958
_cell_measurement_temperature 110
_cell_measurement_theta_max 23.3
_cell_measurement_theta_min 2.5
_cell_volume 2206(2)
_computing_cell_refinement 'Denzo and Scalepack (Otwinowski & Minor, 1997)'
_computing_data_collection 'COLLECT (Nonius, 2000)'
_computing_data_reduction 'Denzo and Scalepack (Otwinowski & Minor, 1997)'
_computing_molecular_graphics 'Ortep-3 for Windows (Farrugia, 1997)'
_computing_publication_material 'SHELXL-97 (Sheldrick, 1997)'
_computing_structure_refinement 'SHELXL-97 (Sheldrick, 1997)'
_computing_structure_solution 'SIR97 (Altomare  et al., 1999)'
_diffrn_ambient_temperature 110
_diffrn_measured_fraction_theta_full 0.981
_diffrn_measured_fraction_theta_max 0.981
_diffrn_measurement_device_type 'KappaCCD (with Oxford Cryostream)'
_diffrn_measurement_method ' \w scans with \k offsets'
_diffrn_radiation_monochromator graphite
_diffrn_radiation_source 'fine-focus sealed tube'
_diffrn_radiation_type MoK\a
_diffrn_radiation_wavelength 0.71073
_diffrn_reflns_av_R_equivalents 0.076
_diffrn_reflns_av_sigmaI/netI 0.115
_diffrn_reflns_limit_h_max 12
_diffrn_reflns_limit_h_min -13
_diffrn_reflns_limit_k_max 16
_diffrn_reflns_limit_k_min -16
_diffrn_reflns_limit_l_max 17
_diffrn_reflns_limit_l_min -17
_diffrn_reflns_number 23401
_diffrn_reflns_theta_full 23.4
_diffrn_reflns_theta_max 23.4
_diffrn_reflns_theta_min 2.5
_diffrn_standards_decay_% <2
_diffrn_standards_number 0
_exptl_absorpt_coefficient_mu 0.089
_exptl_absorpt_correction_type none
_exptl_crystal_colour colorless
_exptl_crystal_density_diffrn 1.296
_exptl_crystal_description plate
_exptl_crystal_F_000 912
_exptl_crystal_size_max 0.35
_exptl_crystal_size_mid 0.23
_exptl_crystal_size_min 0.07
_refine_diff_density_max 0.57
_refine_diff_density_min -0.33
_refine_diff_density_rms 0.104
_refine_ls_extinction_method none
_refine_ls_goodness_of_fit_ref 1.030
_refine_ls_hydrogen_treatment constr
_refine_ls_matrix_type full
_refine_ls_number_parameters 587
_refine_ls_number_reflns 6283
_refine_ls_number_restraints 0
_refine_ls_restrained_S_all 1.030
_refine_ls_R_factor_all 0.179
_refine_ls_R_factor_gt 0.094
_refine_ls_shift/su_max 0.000
_refine_ls_shift/su_mean 0.000
_refine_ls_structure_factor_coef Fsqd
_refine_ls_weighting_details 'calc w=1/[\s^2^(Fo^2^)+(0.1514P)^2^] where P=(Fo^2^+2Fc^2^)/3'
_refine_ls_weighting_scheme calc
_refine_ls_wR_factor_gt 0.225
_refine_ls_wR_factor_ref 0.273
_reflns_number_gt 3167
_reflns_number_total 6283
_reflns_threshold_expression I>2\s(I)
_cod_data_source_file ja0632207si20060509_024325.cif
_cod_data_source_block 8
_cod_original_sg_symbol_H-M 'P -1 '
_cod_database_code 4111025

loop_
_symmetry_equiv_pos_as_xyz
'x, y, z'
'-x, -y, -z'

loop_
_atom_site_label
_atom_site_type_symbol
_atom_site_fract_x
_atom_site_fract_y
_atom_site_fract_z
_atom_site_U_iso_or_equiv
_atom_site_adp_type
_atom_site_occupancy
_atom_site_symmetry_multiplicity
_atom_site_calc_flag
_atom_site_refinement_flags
O1A O 0.2638(3) 0.7871(3) 0.6848(3) 0.0417(10) Uani 1 1 d .
H1A H 0.2455 0.7436 0.6676 0.063 Uiso 1 1 calc R
O2A O 0.1234(3) 1.0684(3) 0.6155(3) 0.0419(10) Uani 1 1 d .
O3A O 0.4038(4) 0.8258(3) 0.9083(3) 0.0533(12) Uani 1 1 d .
O4A O 0.0972(3) 0.7083(3) 0.6427(3) 0.0464(11) Uani 1 1 d .
O5A O -0.3022(3) 0.6731(3) 0.8983(3) 0.0579(12) Uani 1 1 d .
C1A C 0.1883(4) 0.8690(4) 0.6637(5) 0.0355(14) Uani 1 1 d .
C2A C 0.2221(4) 0.9376(4) 0.7063(4) 0.0333(14) Uani 1 1 d .
C3A C 0.1899(5) 1.0391(4) 0.6802(4) 0.0383(15) Uani 1 1 d .
C4A C 0.2206(5) 1.1008(4) 0.7167(4) 0.0383(14) Uani 1 1 d .
H4A H 0.1991 1.1683 0.6965 0.046 Uiso 1 1 calc R
C5A C 0.2858(5) 1.0631(5) 0.7863(4) 0.0383(15) Uani 1 1 d .
C6A C 0.3219(5) 1.1255(5) 0.8247(5) 0.0479(16) Uani 1 1 d .
H6A H 0.3023 1.1936 0.8055 0.058 Uiso 1 1 calc R
C7A C 0.3848(6) 1.0874(6) 0.8890(5) 0.0552(18) Uani 1 1 d .
H7A H 0.4090 1.1293 0.9147 0.066 Uiso 1 1 calc R
C8A C 0.4145(5) 0.9876(6) 0.9180(5) 0.0551(18) Uani 1 1 d .
H8A H 0.4603 0.9636 0.9620 0.066 Uiso 1 1 calc R
C9A C 0.3802(5) 0.9244(5) 0.8855(5) 0.0440(16) Uani 1 1 d .
C10A C 0.3138(5) 0.9623(5) 0.8158(4) 0.0379(15) Uani 1 1 d .
C11A C 0.2814(5) 0.9016(4) 0.7748(4) 0.0384(15) Uani 1 1 d .
H11A H 0.3012 0.8335 0.7953 0.046 Uiso 1 1 calc R
C12A C 0.0933(6) 1.1708(4) 0.5830(5) 0.0492(17) Uani 1 1 d .
H12A H 0.0424 1.1792 0.6441 0.074 Uiso 1 1 calc R
H12B H 0.0486 1.1831 0.5364 0.074 Uiso 1 1 calc R
H12C H 0.1681 1.2202 0.5461 0.074 Uiso 1 1 calc R
C13A C 0.4645(6) 0.7811(5) 0.9803(5) 0.0619(19) Uani 1 1 d .
H13A H 0.5453 0.8207 0.9514 0.093 Uiso 1 1 calc R
H13B H 0.4730 0.7098 0.9925 0.093 Uiso 1 1 calc R
H13C H 0.4168 0.7822 1.0463 0.093 Uiso 1 1 calc R
C14A C 0.0551(5) 0.8194(4) 0.7218(5) 0.0348(14) Uani 1 1 d .
C15A C 0.0137(5) 0.7360(4) 0.7121(5) 0.0376(14) Uani 1 1 d .
C16A C -0.1058(5) 0.6855(4) 0.7694(5) 0.0415(15) Uani 1 1 d .
H16A H -0.1333 0.6303 0.7608 0.050 Uiso 1 1 calc R
C17A C -0.1834(5) 0.7175(5) 0.8393(5) 0.0425(15) Uani 1 1 d .
C18A C -0.1471(5) 0.7996(4) 0.8493(5) 0.0405(15) Uani 1 1 d .
H18A H -0.2022 0.8225 0.8952 0.049 Uiso 1 1 calc R
C19A C -0.0271(5) 0.8496(4) 0.7908(5) 0.0388(15) Uani 1 1 d .
H19A H -0.0014 0.9060 0.7986 0.047 Uiso 1 1 calc R
C20A C 0.0671(6) 0.6192(6) 0.6348(6) 0.067(2) Uani 1 1 d .
H20A H 0.0316 0.5616 0.7047 0.101 Uiso 1 1 calc R
H20B H 0.1408 0.6018 0.5941 0.101 Uiso 1 1 calc R
H20C H 0.0082 0.6325 0.6003 0.101 Uiso 1 1 calc R
C21A C -0.3389(7) 0.5774(7) 0.9045(6) 0.100(3) Uani 1 1 d .
H21A H -0.3468 0.5891 0.8389 0.151 Uiso 1 1 calc R
H21B H -0.4173 0.5456 0.9619 0.151 Uiso 1 1 calc R
H21C H -0.2777 0.5317 0.9169 0.151 Uiso 1 1 calc R
C22A C 0.2255(5) 0.9263(4) 0.5455(5) 0.0363(14) Uani 1 1 d .
C23A C 0.1443(5) 0.9486(4) 0.4944(5) 0.0416(15) Uani 1 1 d .
H23A H 0.0597 0.9271 0.5338 0.050 Uiso 1 1 calc R
C24A C 0.1841(5) 1.0015(5) 0.3870(5) 0.0462(16) Uani 1 1 d .
H24A H 0.1266 1.0168 0.3537 0.055 Uiso 1 1 calc R
C25A C 0.3069(5) 1.0325(5) 0.3275(5) 0.0506(17) Uani 1 1 d .
H25A H 0.3340 1.0687 0.2537 0.061 Uiso 1 1 calc R
C26A C 0.3893(5) 1.0104(5) 0.3765(5) 0.0455(16) Uani 1 1 d .
H26A H 0.4739 1.0311 0.3363 0.055 Uiso 1 1 calc R
C27A C 0.3498(5) 0.9578(4) 0.4844(5) 0.0435(16) Uani 1 1 d .
H27A H 0.4077 0.9429 0.5172 0.052 Uiso 1 1 calc R
O1B O 0.2352(3) 0.4620(3) 0.3110(3) 0.0410(10) Uani 1 1 d .
H1B H 0.2485 0.4006 0.3339 0.062 Uiso 1 1 calc R
O2B O 0.3758(3) 0.6734(3) 0.3801(3) 0.0431(11) Uani 1 1 d .
O3B O 0.0734(3) 0.7091(3) 0.1020(3) 0.0493(11) Uani 1 1 d .
O4B O 0.4034(3) 0.3389(3) 0.3499(3) 0.0456(11) Uani 1 1 d .
O5B O 0.8003(4) 0.5180(3) 0.0893(4) 0.0643(13) Uani 1 1 d .
C1B C 0.3091(5) 0.5209(4) 0.3328(5) 0.0348(14) Uani 1 1 d .
C2B C 0.2733(5) 0.6293(4) 0.2920(4) 0.0368(14) Uani 1 1 d .
C3B C 0.3088(5) 0.7056(4) 0.3169(5) 0.0375(15) Uani 1 1 d .
C4B C 0.2783(5) 0.8025(4) 0.2795(4) 0.0369(14) Uani 1 1 d .
H4B H 0.3011 0.8509 0.2989 0.044 Uiso 1 1 calc R
C5B C 0.2120(5) 0.8318(4) 0.2109(4) 0.0377(15) Uani 1 1 d .
C6B C 0.1817(5) 0.9317(5) 0.1711(5) 0.0447(16) Uani 1 1 d .
H6B H 0.2050 0.9814 0.1888 0.054 Uiso 1 1 calc R
C7B C 0.1176(5) 0.9566(5) 0.1059(5) 0.0480(16) Uani 1 1 d .
H7B H 0.0985 1.0246 0.0774 0.058 Uiso 1 1 calc R
C8B C 0.0805(5) 0.8850(5) 0.0810(5) 0.0446(16) Uani 1 1 d .
H8B H 0.0355 0.9045 0.0365 0.054 Uiso 1 1 calc R
C9B C 0.1071(5) 0.7872(5) 0.1188(5) 0.0398(15) Uani 1 1 d .
C10B C 0.1767(4) 0.7574(4) 0.1874(4) 0.0356(14) Uani 1 1 d .
C11B C 0.2100(4) 0.6583(4) 0.2264(4) 0.0354(14) Uani 1 1 d .
H11B H 0.1880 0.6099 0.2066 0.042 Uiso 1 1 calc R
C12B C 0.4023(6) 0.7433(5) 0.4160(5) 0.0487(16) Uani 1 1 d .
H12D H 0.4579 0.8037 0.3569 0.073 Uiso 1 1 calc R
H12E H 0.4406 0.7090 0.4672 0.073 Uiso 1 1 calc R
H12F H 0.3267 0.7651 0.4484 0.073 Uiso 1 1 calc R
C13B C 0.0078(6) 0.7356(5) 0.0337(5) 0.0565(18) Uani 1 1 d .
H13D H -0.0625 0.7675 0.0582 0.085 Uiso 1 1 calc R
H13E H -0.0202 0.6734 0.0328 0.085 Uiso 1 1 calc R
H13F H 0.0611 0.7842 -0.0368 0.085 Uiso 1 1 calc R
C14B C 0.4445(5) 0.5193(4) 0.2731(4) 0.0368(14) Uani 1 1 d .
C15B C 0.4848(5) 0.4258(5) 0.2811(5) 0.0395(15) Uani 1 1 d .
C16B C 0.6037(5) 0.4212(5) 0.2221(5) 0.0458(16) Uani 1 1 d .
H16B H 0.6302 0.3569 0.2290 0.055 Uiso 1 1 calc R
C17B C 0.6817(5) 0.5131(5) 0.1532(5) 0.0478(17) Uani 1 1 d .
C18B C 0.6443(5) 0.6063(5) 0.1461(5) 0.0431(15) Uani 1 1 d .
H18B H 0.6994 0.6685 0.1015 0.052 Uiso 1 1 calc R
C19B C 0.5266(5) 0.6079(4) 0.2042(4) 0.0359(14) Uani 1 1 d .
H19B H 0.5008 0.6725 0.1966 0.043 Uiso 1 1 calc R
C20B C 0.4330(6) 0.2410(5) 0.3571(6) 0.066(2) Uani 1 1 d .
H20D H 0.4583 0.2432 0.2880 0.099 Uiso 1 1 calc R
H20E H 0.3614 0.1887 0.4050 0.099 Uiso 1 1 calc R
H20F H 0.4996 0.2236 0.3831 0.099 Uiso 1 1 calc R
C21B C 0.8336(7) 0.4252(6) 0.0823(7) 0.100(3) Uani 1 1 d .
H21D H 0.8432 0.3765 0.1470 0.150 Uiso 1 1 calc R
H21E H 0.9106 0.4411 0.0235 0.150 Uiso 1 1 calc R
H21F H 0.7699 0.3945 0.0716 0.150 Uiso 1 1 calc R
C22B C 0.2739(5) 0.4711(4) 0.4512(5) 0.0353(14) Uani 1 1 d .
C23B C 0.3594(5) 0.4473(4) 0.4997(5) 0.0419(15) Uani 1 1 d .
H23B H 0.4438 0.4612 0.4587 0.050 Uiso 1 1 calc R
C24B C 0.3215(5) 0.4040(4) 0.6060(5) 0.0448(16) Uani 1 1 d .
H24B H 0.3805 0.3897 0.6376 0.054 Uiso 1 1 calc R
C25B C 0.2007(6) 0.3807(4) 0.6677(5) 0.0484(16) Uani 1 1 d .
H25B H 0.1760 0.3507 0.7413 0.058 Uiso 1 1 calc R
C26B C 0.1140(5) 0.4016(4) 0.6208(5) 0.0453(16) Uani 1 1 d .
H26B H 0.0297 0.3851 0.6623 0.054 Uiso 1 1 calc R
C27B C 0.1519(5) 0.4462(4) 0.5140(5) 0.0415(15) Uani 1 1 d .
H27B H 0.0927 0.4602 0.4825 0.050 Uiso 1 1 calc R

loop_
_atom_site_aniso_label
_atom_site_aniso_U_11
_atom_site_aniso_U_22
_atom_site_aniso_U_33
_atom_site_aniso_U_23
_atom_site_aniso_U_13
_atom_site_aniso_U_12
O1A 0.035(2) 0.051(3) 0.052(3) -0.026(2) -0.027(2) 0.0145(19)
O2A 0.046(2) 0.046(3) 0.045(3) -0.023(2) -0.028(2) 0.0140(19)
O3A 0.051(3) 0.069(3) 0.051(3) -0.026(2) -0.033(2) 0.017(2)
O4A 0.039(2) 0.052(3) 0.059(3) -0.033(2) -0.019(2) 0.0049(19)
O5A 0.036(2) 0.078(3) 0.049(3) -0.026(3) -0.007(2) -0.011(2)
C1A 0.029(3) 0.042(4) 0.042(4) -0.022(3) -0.018(3) 0.009(3)
C2A 0.028(3) 0.043(4) 0.028(4) -0.014(3) -0.009(3) -0.001(3)
C3A 0.030(3) 0.047(4) 0.033(4) -0.015(3) -0.009(3) 0.001(3)
C4A 0.038(3) 0.042(4) 0.037(4) -0.019(3) -0.014(3) 0.003(3)
C5A 0.034(3) 0.044(4) 0.031(4) -0.016(3) -0.005(3) -0.007(3)
C6A 0.049(4) 0.048(4) 0.043(4) -0.016(3) -0.016(3) -0.005(3)
C7A 0.058(4) 0.063(5) 0.049(5) -0.020(4) -0.029(4) -0.005(3)
C8A 0.045(4) 0.081(6) 0.044(4) -0.026(4) -0.023(3) -0.004(4)
C9A 0.036(3) 0.055(5) 0.036(4) -0.014(3) -0.014(3) -0.001(3)
C10A 0.026(3) 0.051(4) 0.036(4) -0.021(3) -0.008(3) 0.000(3)
C11A 0.033(3) 0.043(4) 0.032(4) -0.011(3) -0.010(3) 0.000(3)
C12A 0.057(4) 0.047(4) 0.055(5) -0.022(3) -0.035(4) 0.020(3)
C13A 0.057(4) 0.093(5) 0.045(5) -0.027(4) -0.035(4) 0.020(4)
C14A 0.036(3) 0.043(4) 0.037(4) -0.020(3) -0.026(3) 0.017(3)
C15A 0.039(4) 0.042(4) 0.039(4) -0.022(3) -0.017(3) 0.011(3)
C16A 0.034(3) 0.050(4) 0.044(4) -0.019(3) -0.021(3) -0.001(3)
C17A 0.038(4) 0.055(4) 0.030(4) -0.016(3) -0.011(3) 0.005(3)
C18A 0.040(4) 0.049(4) 0.036(4) -0.017(3) -0.021(3) 0.011(3)
C19A 0.037(4) 0.041(4) 0.038(4) -0.012(3) -0.020(3) 0.004(3)
C20A 0.049(4) 0.076(5) 0.090(6) -0.059(5) -0.012(4) 0.000(4)
C21A 0.080(6) 0.117(7) 0.084(7) -0.066(6) 0.026(5) -0.060(5)
C22A 0.036(4) 0.040(4) 0.042(4) -0.024(3) -0.018(3) 0.007(3)
C23A 0.034(3) 0.053(4) 0.041(4) -0.021(3) -0.017(3) 0.007(3)
C24A 0.047(4) 0.059(4) 0.040(5) -0.023(4) -0.025(3) 0.013(3)
C25A 0.048(4) 0.060(4) 0.052(5) -0.034(4) -0.016(4) 0.003(3)
C26A 0.032(3) 0.063(4) 0.044(5) -0.030(4) -0.009(3) -0.001(3)
C27A 0.037(4) 0.047(4) 0.052(5) -0.025(4) -0.018(3) 0.004(3)
O1B 0.040(2) 0.044(2) 0.046(3) -0.021(2) -0.022(2) 0.0086(19)
O2B 0.046(2) 0.044(2) 0.053(3) -0.024(2) -0.031(2) 0.0109(19)
O3B 0.051(3) 0.058(3) 0.047(3) -0.020(2) -0.031(2) 0.011(2)
O4B 0.037(2) 0.040(3) 0.048(3) -0.014(2) -0.008(2) 0.008(2)
O5B 0.042(3) 0.064(3) 0.063(3) -0.020(3) -0.003(2) 0.013(2)
C1B 0.036(3) 0.036(3) 0.041(4) -0.018(3) -0.022(3) 0.005(3)
C2B 0.029(3) 0.042(4) 0.036(4) -0.015(3) -0.011(3) 0.007(3)
C3B 0.031(3) 0.041(4) 0.039(4) -0.012(3) -0.018(3) 0.004(3)
C4B 0.039(3) 0.040(4) 0.032(4) -0.017(3) -0.012(3) 0.005(3)
C5B 0.036(3) 0.042(4) 0.031(4) -0.016(3) -0.008(3) 0.008(3)
C6B 0.049(4) 0.052(4) 0.038(4) -0.022(3) -0.019(3) 0.015(3)
C7B 0.058(4) 0.052(4) 0.036(4) -0.020(3) -0.020(3) 0.023(3)
C8B 0.044(4) 0.061(5) 0.036(4) -0.021(4) -0.024(3) 0.019(3)
C9B 0.027(3) 0.053(4) 0.041(4) -0.020(3) -0.015(3) 0.010(3)
C10B 0.028(3) 0.042(4) 0.033(4) -0.017(3) -0.006(3) 0.008(3)
C11B 0.026(3) 0.045(4) 0.035(4) -0.018(3) -0.012(3) 0.006(3)
C12B 0.056(4) 0.051(4) 0.050(4) -0.026(4) -0.028(3) 0.007(3)
C13B 0.059(4) 0.073(5) 0.051(5) -0.024(4) -0.040(4) 0.019(3)
C14B 0.041(3) 0.040(4) 0.030(4) -0.016(3) -0.014(3) 0.010(3)
C15B 0.035(4) 0.044(4) 0.041(4) -0.016(3) -0.020(3) 0.004(3)
C16B 0.036(4) 0.046(4) 0.047(4) -0.016(3) -0.015(3) 0.014(3)
C17B 0.037(4) 0.061(5) 0.041(4) -0.015(4) -0.019(3) 0.007(3)
C18B 0.039(4) 0.051(4) 0.042(4) -0.019(3) -0.021(3) 0.009(3)
C19B 0.033(3) 0.046(4) 0.032(4) -0.013(3) -0.020(3) 0.008(3)
C20B 0.059(4) 0.047(5) 0.064(5) -0.015(4) -0.005(4) 0.016(3)
C21B 0.070(5) 0.071(6) 0.108(8) -0.027(5) 0.008(5) 0.022(4)
C22B 0.035(3) 0.032(3) 0.040(4) -0.013(3) -0.020(3) 0.007(3)
C23B 0.035(3) 0.049(4) 0.036(4) -0.013(3) -0.014(3) 0.002(3)
C24B 0.049(4) 0.045(4) 0.032(4) -0.008(3) -0.017(3) 0.003(3)
C25B 0.054(4) 0.047(4) 0.030(4) -0.008(3) -0.011(4) 0.003(3)
C26B 0.041(4) 0.042(4) 0.041(5) -0.018(3) -0.004(3) 0.006(3)
C27B 0.031(3) 0.044(4) 0.053(5) -0.023(3) -0.018(3) 0.005(3)

loop_
_atom_type_symbol
_atom_type_description
_atom_type_scat_dispersion_real
_atom_type_scat_dispersion_imag
_atom_type_scat_source
C C 0.0033 0.0016 'International Tables Vol C Tables 4.2.6.8 and 6.1.1.4'
H H 0.0000 0.0000 'International Tables Vol C Tables 4.2.6.8 and 6.1.1.4'
O O 0.0106 0.0060 'International Tables Vol C Tables 4.2.6.8 and 6.1.1.4'

loop_
_geom_angle_atom_site_label_1
_geom_angle_atom_site_label_2
_geom_angle_atom_site_label_3
_geom_angle
C1A O1A H1A 109.5
C3A O2A C12A 116.8(4)
C9A O3A C13A 117.3(5)
C15A O4A C20A 119.8(4)
C17A O5A C21A 117.6(5)
O1A C1A C22A 106.7(4)
O1A C1A C14A 107.9(4)
C22A C1A C14A 114.0(4)
O1A C1A C2A 104.6(4)
C22A C1A C2A 111.1(4)
C14A C1A C2A 111.9(4)
C11A C2A C3A 117.4(5)
C11A C2A C1A 120.3(5)
C3A C2A C1A 122.3(5)
C4A C3A O2A 123.0(5)
C4A C3A C2A 122.6(5)
O2A C3A C2A 114.3(5)
C3A C4A C5A 119.5(5)
C3A C4A H4A 120.3
C5A C4A H4A 120.3
C10A C5A C6A 120.1(5)
C10A C5A C4A 118.5(5)
C6A C5A C4A 121.4(6)
C7A C6A C5A 119.4(6)
C7A C6A H6A 120.3
C5A C6A H6A 120.3
C6A C7A C8A 121.1(6)
C6A C7A H7A 119.4
C8A C7A H7A 119.4
C9A C8A C7A 121.7(6)
C9A C8A H8A 119.1
C7A C8A H8A 119.1
C8A C9A O3A 127.2(6)
C8A C9A C10A 119.0(6)
O3A C9A C10A 113.8(5)
C5A C10A C11A 120.0(5)
C5A C10A C9A 118.6(5)
C11A C10A C9A 121.4(5)
C2A C11A C10A 122.0(5)
C2A C11A H11A 119.0
C10A C11A H11A 119.0
O2A C12A H12A 109.5
O2A C12A H12B 109.5
H12A C12A H12B 109.5
O2A C12A H12C 109.5
H12A C12A H12C 109.5
H12B C12A H12C 109.5
O3A C13A H13A 109.5
O3A C13A H13B 109.5
H13A C13A H13B 109.5
O3A C13A H13C 109.5
H13A C13A H13C 109.5
H13B C13A H13C 109.5
C19A C14A C15A 117.3(5)
C19A C14A C1A 122.0(5)
C15A C14A C1A 120.5(5)
O4A C15A C16A 122.7(5)
O4A C15A C14A 115.9(5)
C16A C15A C14A 121.5(5)
C17A C16A C15A 118.7(5)
C17A C16A H16A 120.6
C15A C16A H16A 120.6
C18A C17A O5A 115.5(5)
C18A C17A C16A 121.4(5)
O5A C17A C16A 122.9(5)
C17A C18A C19A 118.9(6)
C17A C18A H18A 120.6
C19A C18A H18A 120.6
C14A C19A C18A 122.1(5)
C14A C19A H19A 119.0
C18A C19A H19A 119.0
O4A C20A H20A 109.5
O4A C20A H20B 109.5
H20A C20A H20B 109.5
O4A C20A H20C 109.5
H20A C20A H20C 109.5
H20B C20A H20C 109.5
O5A C21A H21A 109.5
O5A C21A H21B 109.5
H21A C21A H21B 109.5
O5A C21A H21C 109.5
H21A C21A H21C 109.5
H21B C21A H21C 109.5
C23A C22A C27A 117.7(6)
C23A C22A C1A 124.2(5)
C27A C22A C1A 118.1(5)
C24A C23A C22A 121.2(5)
C24A C23A H23A 119.4
C22A C23A H23A 119.4
C23A C24A C25A 120.6(5)
C23A C24A H24A 119.7
C25A C24A H24A 119.7
C26A C25A C24A 119.2(6)
C26A C25A H25A 120.4
C24A C25A H25A 120.4
C25A C26A C27A 120.4(5)
C25A C26A H26A 119.8
C27A C26A H26A 119.8
C26A C27A C22A 120.9(5)
C26A C27A H27A 119.6
C22A C27A H27A 119.6
C1B O1B H1B 109.5
C3B O2B C12B 116.8(4)
C9B O3B C13B 115.6(5)
C15B O4B C20B 120.7(4)
C17B O5B C21B 116.5(5)
O1B C1B C22B 107.1(4)
O1B C1B C2B 104.6(4)
C22B C1B C2B 111.3(4)
O1B C1B C14B 107.7(4)
C22B C1B C14B 113.3(4)
C2B C1B C14B 112.2(4)
C11B C2B C3B 117.3(5)
C11B C2B C1B 121.0(5)
C3B C2B C1B 121.7(5)
C4B C3B O2B 123.5(5)
C4B C3B C2B 121.7(5)
O2B C3B C2B 114.9(5)
C3B C4B C5B 120.4(5)
C3B C4B H4B 119.8
C5B C4B H4B 119.8
C10B C5B C6B 121.4(5)
C10B C5B C4B 117.8(5)
C6B C5B C4B 120.7(5)
C7B C6B C5B 118.9(6)
C7B C6B H6B 120.5
C5B C6B H6B 120.5
C6B C7B C8B 121.4(6)
C6B C7B H7B 119.3
C8B C7B H7B 119.3
C9B C8B C7B 121.4(6)
C9B C8B H8B 119.3
C7B C8B H8B 119.3
C8B C9B O3B 126.9(5)
C8B C9B C10B 119.2(5)
O3B C9B C10B 113.9(5)
C5B C10B C11B 120.6(5)
C5B C10B C9B 117.6(5)
C11B C10B C9B 121.7(5)
C2B C11B C10B 122.1(5)
C2B C11B H11B 119.0
C10B C11B H11B 119.0
O2B C12B H12D 109.5
O2B C12B H12E 109.5
H12D C12B H12E 109.5
O2B C12B H12F 109.5
H12D C12B H12F 109.5
H12E C12B H12F 109.5
O3B C13B H13D 109.5
O3B C13B H13E 109.5
H13D C13B H13E 109.5
O3B C13B H13F 109.5
H13D C13B H13F 109.5
H13E C13B H13F 109.5
C19B C14B C15B 117.2(5)
C19B C14B C1B 122.9(5)
C15B C14B C1B 119.7(5)
O4B C15B C14B 116.7(5)
O4B C15B C16B 121.4(5)
C14B C15B C16B 121.8(5)
C17B C16B C15B 118.2(6)
C17B C16B H16B 120.9
C15B C16B H16B 120.9
C18B C17B O5B 116.0(6)
C18B C17B C16B 120.8(6)
O5B C17B C16B 123.3(6)
C19B C18B C17B 119.3(6)
C19B C18B H18B 120.4
C17B C18B H18B 120.4
C18B C19B C14B 122.6(5)
C18B C19B H19B 118.7
C14B C19B H19B 118.7
O4B C20B H20D 109.5
O4B C20B H20E 109.5
H20D C20B H20E 109.5
O4B C20B H20F 109.5
H20D C20B H20F 109.5
H20E C20B H20F 109.5
O5B C21B H21D 109.5
O5B C21B H21E 109.5
H21D C21B H21E 109.5
O5B C21B H21F 109.5
H21D C21B H21F 109.5
H21E C21B H21F 109.5
C27B C22B C23B 118.0(6)
C27B C22B C1B 118.7(5)
C23B C22B C1B 123.3(5)
C24B C23B C22B 120.2(5)
C24B C23B H23B 119.9
C22B C23B H23B 119.9
C25B C24B C23B 121.6(5)
C25B C24B H24B 119.2
C23B C24B H24B 119.2
C24B C25B C26B 119.0(6)
C24B C25B H25B 120.5
C26B C25B H25B 120.5
C27B C26B C25B 119.5(5)
C27B C26B H26B 120.3
C25B C26B H26B 120.3
C26B C27B C22B 121.7(5)
C26B C27B H27B 119.1
C22B C27B H27B 119.1

loop_
_geom_bond_atom_site_label_1
_geom_bond_atom_site_label_2
_geom_bond_distance
O1A C1A 1.457(6)
O1A H1A 0.8400
O2A C3A 1.391(6)
O2A C12A 1.429(6)
O3A C9A 1.367(7)
O3A C13A 1.432(7)
O4A C15A 1.375(6)
O4A C20A 1.417(7)
O5A C17A 1.371(7)
O5A C21A 1.423(7)
C1A C22A 1.528(8)
C1A C14A 1.529(8)
C1A C2A 1.530(7)
C2A C11A 1.370(7)
C2A C3A 1.430(8)
C3A C4A 1.356(7)
C4A C5A 1.438(8)
C4A H4A 0.9500
C5A C10A 1.402(8)
C5A C6A 1.414(8)
C6A C7A 1.355(8)
C6A H6A 0.9500
C7A C8A 1.397(9)
C7A H7A 0.9500
C8A C9A 1.345(8)
C8A H8A 0.9500
C9A C10A 1.449(8)
C10A C11A 1.408(7)
C11A H11A 0.9500
C12A H12A 0.9800
C12A H12B 0.9800
C12A H12C 0.9800
C13A H13A 0.9800
C13A H13B 0.9800
C13A H13C 0.9800
C14A C19A 1.386(8)
C14A C15A 1.404(7)
C15A C16A 1.398(8)
C16A C17A 1.389(8)
C16A H16A 0.9500
C17A C18A 1.367(8)
C18A C19A 1.402(8)
C18A H18A 0.9500
C19A H19A 0.9500
C20A H20A 0.9800
C20A H20B 0.9800
C20A H20C 0.9800
C21A H21A 0.9800
C21A H21B 0.9800
C21A H21C 0.9800
C22A C23A 1.385(7)
C22A C27A 1.402(8)
C23A C24A 1.383(8)
C23A H23A 0.9500
C24A C25A 1.384(8)
C24A H24A 0.9500
C25A C26A 1.375(8)
C25A H25A 0.9500
C26A C27A 1.389(8)
C26A H26A 0.9500
C27A H27A 0.9500
O1B C1B 1.447(6)
O1B H1B 0.8400
O2B C3B 1.378(6)
O2B C12B 1.431(6)
O3B C9B 1.365(7)
O3B C13B 1.425(6)
O4B C15B 1.362(7)
O4B C20B 1.423(7)
O5B C17B 1.389(7)
O5B C21B 1.432(8)
C1B C22B 1.533(8)
C1B C2B 1.533(8)
C1B C14B 1.551(8)
C2B C11B 1.370(7)
C2B C3B 1.433(7)
C3B C4B 1.363(7)
C4B C5B 1.434(8)
C4B H4B 0.9500
C5B C10B 1.391(7)
C5B C6B 1.403(8)
C6B C7B 1.375(8)
C6B H6B 0.9500
C7B C8B 1.379(8)
C7B H7B 0.9500
C8B C9B 1.358(8)
C8B H8B 0.9500
C9B C10B 1.466(8)
C10B C11B 1.406(7)
C11B H11B 0.9500
C12B H12D 0.9800
C12B H12E 0.9800
C12B H12F 0.9800
C13B H13D 0.9800
C13B H13E 0.9800
C13B H13F 0.9800
C14B C19B 1.382(8)
C14B C15B 1.396(8)
C15B C16B 1.404(8)
C16B C17B 1.391(8)
C16B H16B 0.9500
C17B C18B 1.384(8)
C18B C19B 1.376(8)
C18B H18B 0.9500
C19B H19B 0.9500
C20B H20D 0.9800
C20B H20E 0.9800
C20B H20F 0.9800
C21B H21D 0.9800
C21B H21E 0.9800
C21B H21F 0.9800
C22B C27B 1.382(8)
C22B C23B 1.402(7)
C23B C24B 1.369(8)
C23B H23B 0.9500
C24B C25B 1.367(8)
C24B H24B 0.9500
C25B C26B 1.399(8)
C25B H25B 0.9500
C26B C27B 1.374(8)
C26B H26B 0.9500
C27B H27B 0.9500

loop_
_geom_hbond_atom_site_label_D
_geom_hbond_atom_site_label_H
_geom_hbond_atom_site_label_A
_geom_hbond_distance_DH
_geom_hbond_distance_HA
_geom_hbond_distance_DA
_geom_hbond_angle_DHA
O1A H1A O4A 0.84 2.04 2.691(5) 133.8
O1B H1B O4B 0.84 2.06 2.684(5) 130.7

loop_
_geom_torsion_atom_site_label_1
_geom_torsion_atom_site_label_2
_geom_torsion_atom_site_label_3
_geom_torsion_atom_site_label_4
_geom_torsion
O1A C1A C2A C11A -17.2(7)
C22A C1A C2A C11A -132.0(5)
C14A C1A C2A C11A 99.3(6)
O1A C1A C2A C3A 165.3(5)
C22A C1A C2A C3A 50.5(6)
C14A C1A C2A C3A -78.2(6)
C12A O2A C3A C4A 3.5(7)
C12A O2A C3A C2A -177.3(5)
C11A C2A C3A C4A 3.1(8)
C1A C2A C3A C4A -179.3(5)
C11A C2A C3A O2A -176.2(5)
C1A C2A C3A O2A 1.4(7)
O2A C3A C4A C5A 177.8(5)
C2A C3A C4A C5A -1.4(8)
C3A C4A C5A C10A -1.2(8)
C3A C4A C5A C6A 178.7(5)
C10A C5A C6A C7A 0.7(9)
C4A C5A C6A C7A -179.1(6)
C5A C6A C7A C8A 0.0(9)
C6A C7A C8A C9A -1.4(10)
C7A C8A C9A O3A 179.9(6)
C7A C8A C9A C10A 1.9(9)
C13A O3A C9A C8A 4.6(9)
C13A O3A C9A C10A -177.3(5)
C6A C5A C10A C11A -177.8(5)
C4A C5A C10A C11A 2.0(8)
C6A C5A C10A C9A -0.2(8)
C4A C5A C10A C9A 179.6(5)
C8A C9A C10A C5A -1.1(8)
O3A C9A C10A C5A -179.4(5)
C8A C9A C10A C11A 176.5(6)
O3A C9A C10A C11A -1.7(8)
C3A C2A C11A C10A -2.2(8)
C1A C2A C11A C10A -179.9(5)
C5A C10A C11A C2A -0.2(8)
C9A C10A C11A C2A -177.8(5)
O1A C1A C14A C19A 125.3(5)
C22A C1A C14A C19A -116.4(6)
C2A C1A C14A C19A 10.8(7)
O1A C1A C14A C15A -50.3(6)
C22A C1A C14A C15A 68.0(6)
C2A C1A C14A C15A -164.8(5)
C20A O4A C15A C16A -6.4(8)
C20A O4A C15A C14A 174.2(5)
C19A C14A C15A O4A 179.6(5)
C1A C14A C15A O4A -4.5(7)
C19A C14A C15A C16A 0.2(8)
C1A C14A C15A C16A 176.0(5)
O4A C15A C16A C17A 178.9(5)
C14A C15A C16A C17A -1.7(8)
C21A O5A C17A C18A -169.5(6)
C21A O5A C17A C16A 13.8(8)
C15A C16A C17A C18A 3.0(8)
C15A C16A C17A O5A 179.5(5)
O5A C17A C18A C19A -179.4(5)
C16A C17A C18A C19A -2.7(8)
C15A C14A C19A C18A 0.2(8)
C1A C14A C19A C18A -175.6(5)
C17A C18A C19A C14A 1.1(8)
O1A C1A C22A C23A 130.0(5)
C14A C1A C22A C23A 11.0(7)
C2A C1A C22A C23A -116.6(5)
O1A C1A C22A C27A -49.4(6)
C14A C1A C22A C27A -168.4(5)
C2A C1A C22A C27A 64.1(6)
C27A C22A C23A C24A -1.1(8)
C1A C22A C23A C24A 179.5(5)
C22A C23A C24A C25A 0.9(9)
C23A C24A C25A C26A -0.2(9)
C24A C25A C26A C27A -0.2(9)
C25A C26A C27A C22A 0.0(9)
C23A C22A C27A C26A 0.7(8)
C1A C22A C27A C26A -179.9(5)
O1B C1B C2B C11B -15.1(7)
C22B C1B C2B C11B -130.5(5)
C14B C1B C2B C11B 101.3(6)
O1B C1B C2B C3B 167.7(5)
C22B C1B C2B C3B 52.3(6)
C14B C1B C2B C3B -75.9(6)
C12B O2B C3B C4B 6.8(8)
C12B O2B C3B C2B -173.6(5)
C11B C2B C3B C4B 1.8(8)
C1B C2B C3B C4B 179.1(5)
C11B C2B C3B O2B -177.8(5)
C1B C2B C3B O2B -0.5(7)
O2B C3B C4B C5B 177.7(5)
C2B C3B C4B C5B -1.8(8)
C3B C4B C5B C10B 2.3(8)
C3B C4B C5B C6B -179.2(5)
C10B C5B C6B C7B -1.3(8)
C4B C5B C6B C7B -179.8(5)
C5B C6B C7B C8B 1.5(9)
C6B C7B C8B C9B -0.9(9)
C7B C8B C9B O3B 178.4(5)
C7B C8B C9B C10B 0.0(9)
C13B O3B C9B C8B 2.9(8)
C13B O3B C9B C10B -178.7(5)
C6B C5B C10B C11B 178.7(5)
C4B C5B C10B C11B -2.7(8)
C6B C5B C10B C9B 0.4(8)
C4B C5B C10B C9B 179.0(5)
C8B C9B C10B C5B 0.2(8)
O3B C9B C10B C5B -178.4(5)
C8B C9B C10B C11B -178.0(5)
O3B C9B C10B C11B 3.3(7)
C3B C2B C11B C10B -2.3(8)
C1B C2B C11B C10B -179.6(5)
C5B C10B C11B C2B 2.9(8)
C9B C10B C11B C2B -178.9(5)
O1B C1B C14B C19B 124.9(5)
C22B C1B C14B C19B -116.8(6)
C2B C1B C14B C19B 10.4(7)
O1B C1B C14B C15B -49.4(6)
C22B C1B C14B C15B 69.0(6)
C2B C1B C14B C15B -163.9(5)
C20B O4B C15B C14B 174.7(5)
C20B O4B C15B C16B -5.9(8)
C19B C14B C15B O4B 179.5(5)
C1B C14B C15B O4B -5.9(7)
C19B C14B C15B C16B 0.1(8)
C1B C14B C15B C16B 174.7(5)
O4B C15B C16B C17B 179.8(5)
C14B C15B C16B C17B -0.8(8)
C21B O5B C17B C18B -169.6(6)
C21B O5B C17B C16B 11.4(9)
C15B C16B C17B C18B 2.4(9)
C15B C16B C17B O5B -178.6(5)
O5B C17B C18B C19B 177.7(5)
C16B C17B C18B C19B -3.3(9)
C17B C18B C19B C14B 2.6(8)
C15B C14B C19B C18B -1.0(8)
C1B C14B C19B C18B -175.4(5)
O1B C1B C22B C27B -46.6(6)
C2B C1B C22B C27B 67.3(6)
C14B C1B C22B C27B -165.2(5)
O1B C1B C22B C23B 131.9(5)
C2B C1B C22B C23B -114.3(6)
C14B C1B C22B C23B 13.3(7)
C27B C22B C23B C24B -2.3(8)
C1B C22B C23B C24B 179.2(5)
C22B C23B C24B C25B 1.5(9)
C23B C24B C25B C26B 0.1(9)
C24B C25B C26B C27B -0.9(9)
C25B C26B C27B C22B 0.0(9)
C23B C22B C27B C26B 1.6(8)
C1B C22B C27B C26B -179.9(5)
